data_1543539
loop_
_publ_author_name
'Ben Soumane, Yahya'
'Baouid, Abdesselam'
'El Hadrami, El Mestafa'
'El Ammari, Lahcen'
'Saadi, Mohamed'
'Berraho, Moha'

_publ_section_title
;
 (4<i>S</i>,5<i>R</i>)-3-(4-Chlorophenyl)-5-(4-methoxyphenyl)-4-methyl-1-phenyl-4,5-dihydro-1<i>H</i>-pyrazole
;
_journal_coeditor_code BT4016
_journal_issue 6
_journal_name_full IUCrData
_journal_page_first x161022
_journal_paper_doi 10.1107/S2414314616010221
_journal_volume 1
_journal_year 2016
_chemical_formula_iupac 'C23 H21 Cl N2 O'
_chemical_formula_moiety 'C23 H21 Cl N2 O'
_chemical_formula_sum 'C23 H21 Cl N2 O'
_chemical_formula_weight 376.87
_chemical_name_systematic
(4<i>S</i>,5<i>R</i>)-3-(4-Chlorophenyl)-5-(4-methoxyphenyl)-4-methyl-1-phenyl-4,5-dihydro-1<i>H</i>-pyrazole
_space_group_IT_number 14
_space_group_name_Hall '-P 2ybc'
_symmetry_cell_setting monoclinic
_symmetry_space_group_name_Hall '-P 2ybc'
_symmetry_space_group_name_H-M 'P 1 21/c 1'
_atom_sites_solution_hydrogens geom
_atom_sites_solution_primary direct
_atom_sites_solution_secondary difmap
_audit_creation_method SHELXL-97
_cell_angle_alpha 90.00
_cell_angle_beta 94.88(4)
_cell_angle_gamma 90.00
_cell_formula_units_Z 4
_cell_length_a 19.564(16)
_cell_length_b 9.127(8)
_cell_length_c 11.001(10)
_cell_measurement_reflns_used 3988
_cell_measurement_temperature 298(2)
_cell_measurement_theta_max 26.4
_cell_measurement_theta_min 2.5
_cell_volume 1957(3)
_computing_cell_refinement
;
SAINT-Plus (Bruker, 2009)
;
_computing_data_collection
;
APEX2 (Bruker, 2009)
;
_computing_data_reduction
;
SAINT-Plus (Bruker, 2009)
;
_computing_molecular_graphics
;
ORTEP-3 for Windows (Farrugia, 2012)
;
_computing_publication_material
;
publCIF (Westrip, 2010)
;
_computing_structure_refinement
;
SHELXL2014 (Sheldrick, 2015)
;
_computing_structure_solution
;
SHELXS2014 (Sheldrick, 2008)
;
_diffrn_ambient_temperature 298(2)
_diffrn_measured_fraction_theta_full 0.997
_diffrn_measured_fraction_theta_max 0.997
_diffrn_measurement_device_type 'Bruker X8 APEX'
_diffrn_measurement_method '\f and \w scans'
_diffrn_radiation_monochromator graphite
_diffrn_radiation_source 'fine-focus sealed tube'
_diffrn_radiation_type MoK\a
_diffrn_radiation_wavelength 0.71073
_diffrn_reflns_av_R_equivalents 0.0653
_diffrn_reflns_av_sigmaI/netI 0.0705
_diffrn_reflns_limit_h_max 24
_diffrn_reflns_limit_h_min -24
_diffrn_reflns_limit_k_max 11
_diffrn_reflns_limit_k_min -11
_diffrn_reflns_limit_l_max 13
_diffrn_reflns_limit_l_min -7
_diffrn_reflns_number 16805
_diffrn_reflns_theta_full 26.37
_diffrn_reflns_theta_max 26.37
_diffrn_reflns_theta_min 2.46
_exptl_absorpt_coefficient_mu 0.210
_exptl_absorpt_correction_T_max 0.7471
_exptl_absorpt_correction_T_min 0.6578
_exptl_absorpt_correction_type multi-scan
_exptl_absorpt_process_details
;
(SADABS; Sheldrick, 2003)
;
_exptl_crystal_colour colourless
_exptl_crystal_density_diffrn 1.279
_exptl_crystal_density_method 'not measured'
_exptl_crystal_description prism
_exptl_crystal_F_000 792
_exptl_crystal_size_max 0.30
_exptl_crystal_size_mid 0.26
_exptl_crystal_size_min 0.17
_refine_diff_density_max 0.148
_refine_diff_density_min -0.224
_refine_ls_extinction_method none
_refine_ls_goodness_of_fit_ref 0.966
_refine_ls_hydrogen_treatment constr
_refine_ls_matrix_type full
_refine_ls_number_parameters 246
_refine_ls_number_reflns 3988
_refine_ls_number_restraints 0
_refine_ls_restrained_S_all 0.966
_refine_ls_R_factor_all 0.1321
_refine_ls_R_factor_gt 0.0485
_refine_ls_shift/su_max 0.000
_refine_ls_shift/su_mean 0.000
_refine_ls_structure_factor_coef Fsqd
_refine_ls_weighting_details 'calc w=1/[\s^2^(Fo^2^)+(0.0513P)^2^+0.0000P] where P=(Fo^2^+2Fc^2^)/3'
_refine_ls_weighting_scheme calc
_refine_ls_wR_factor_gt 0.0968
_refine_ls_wR_factor_ref 0.1233
_reflns_number_gt 1917
_reflns_number_total 3988
_reflns_threshold_expression >2\s(I)
_cod_data_source_file bt4016sup1.cif
_cod_data_source_block I
_cod_original_sg_symbol_H-M 'P 21/c'
_cod_database_code 1543539

loop_
_symmetry_equiv_pos_as_xyz
'x, y, z'
'-x, y+1/2, -z+1/2'
'-x, -y, -z'
'x, -y-1/2, z-1/2'

loop_
_atom_site_type_symbol
_atom_site_label
_atom_site_fract_x
_atom_site_fract_y
_atom_site_fract_z
_atom_site_U_iso_or_equiv
_atom_site_adp_type
_atom_site_calc_flag
_atom_site_refinement_flags
_atom_site_occupancy
_atom_site_symmetry_multiplicity
Cl Cl1 -0.04749(4) 0.25816(8) 0.48890(8) 0.0981(3) Uani d . 1 1
O O1 0.51903(9) 0.34290(18) 0.41122(18) 0.0765(5) Uani d . 1 1
N N2 0.25023(10) 0.4231(2) 0.05057(19) 0.0617(6) Uani d . 1 1
N N1 0.19177(9) 0.43689(19) 0.10970(18) 0.0553(5) Uani d . 1 1
C C4 0.35035(11) 0.3054(2) 0.1608(2) 0.0485(6) Uani d . 1 1
C C1 0.18069(12) 0.3154(2) 0.1641(2) 0.0522(6) Uani d . 1 1
C C10 0.26488(12) 0.5215(2) -0.0399(2) 0.0521(6) Uani d . 1 1
C C3 0.28620(12) 0.2843(2) 0.0788(2) 0.0554(6) Uani d . 1 1
H H3 0.2971 0.2364 0.0030 0.066 Uiso calc R 1 1
C C8 0.41134(12) 0.4210(2) 0.3330(2) 0.0553(6) Uani d . 1 1
H H8 0.4138 0.4934 0.3927 0.066 Uiso calc R 1 1
C C9 0.35455(12) 0.4104(2) 0.2521(2) 0.0539(6) Uani d . 1 1
H H9 0.3181 0.4747 0.2584 0.065 Uiso calc R 1 1
C C2 0.23065(11) 0.1962(2) 0.1382(2) 0.0551(6) Uani d . 1 1
H H2 0.2502 0.1530 0.2150 0.066 Uiso calc R 1 1
C C7 0.46469(12) 0.3248(2) 0.3262(2) 0.0537(6) Uani d . 1 1
C C18 0.06354(13) 0.1616(3) 0.3852(3) 0.0634(7) Uani d . 1 1
H H18 0.0594 0.0769 0.4310 0.076 Uiso calc R 1 1
C C5 0.40490(13) 0.2124(2) 0.1551(2) 0.0607(7) Uani d . 1 1
H H5 0.4035 0.1421 0.0937 0.073 Uiso calc R 1 1
C C19 0.01805(13) 0.2738(3) 0.3930(3) 0.0648(7) Uani d . 1 1
C C16 0.12361(12) 0.3001(2) 0.2407(2) 0.0523(6) Uani d . 1 1
C C17 0.11574(12) 0.1745(2) 0.3091(2) 0.0590(7) Uani d . 1 1
H H17 0.1463 0.0973 0.3036 0.071 Uiso calc R 1 1
C C11 0.32179(13) 0.5030(3) -0.1049(2) 0.0584(6) Uani d . 1 1
H H11 0.3523 0.4269 -0.0847 0.070 Uiso calc R 1 1
C C15 0.22128(13) 0.6379(2) -0.0700(2) 0.0657(7) Uani d . 1 1
H H15 0.1835 0.6542 -0.0259 0.079 Uiso calc R 1 1
C C21 0.07674(13) 0.4117(3) 0.2509(2) 0.0646(7) Uani d . 1 1
H H21 0.0806 0.4970 0.2057 0.077 Uiso calc R 1 1
C C6 0.46144(13) 0.2201(3) 0.2374(3) 0.0641(7) Uani d . 1 1
H H6 0.4974 0.1542 0.2327 0.077 Uiso calc R 1 1
C C12 0.33373(14) 0.5966(3) -0.1997(2) 0.0684(7) Uani d . 1 1
H H12 0.3722 0.5832 -0.2425 0.082 Uiso calc R 1 1
C C23 0.19815(13) 0.0763(3) 0.0553(2) 0.0766(8) Uani d . 1 1
H H23A 0.1622 0.0292 0.0950 0.115 Uiso calc R 1 1
H H23B 0.2324 0.0053 0.0390 0.115 Uiso calc R 1 1
H H23C 0.1794 0.1190 -0.0200 0.115 Uiso calc R 1 1
C C20 0.02443(13) 0.3997(3) 0.3264(3) 0.0689(7) Uani d . 1 1
H H20 -0.0064 0.4763 0.3324 0.083 Uiso calc R 1 1
C C14 0.23385(15) 0.7297(3) -0.1652(3) 0.0763(8) Uani d . 1 1
H H14 0.2041 0.8071 -0.1850 0.092 Uiso calc R 1 1
C C22 0.56136(14) 0.2214(3) 0.4389(3) 0.0920(10) Uani d . 1 1
H H22A 0.5343 0.1422 0.4666 0.138 Uiso calc R 1 1
H H22B 0.5963 0.2472 0.5018 0.138 Uiso calc R 1 1
H H22C 0.5824 0.1915 0.3672 0.138 Uiso calc R 1 1
C C13 0.28932(17) 0.7088(3) -0.2310(3) 0.0769(8) Uani d . 1 1
H H13 0.2967 0.7701 -0.2961 0.092 Uiso calc R 1 1

loop_
_atom_site_aniso_label
_atom_site_aniso_U_11
_atom_site_aniso_U_22
_atom_site_aniso_U_33
_atom_site_aniso_U_12
_atom_site_aniso_U_13
_atom_site_aniso_U_23
Cl1 0.0884(6) 0.0939(5) 0.1166(8) -0.0106(4) 0.0361(5) 0.0046(5)
O1 0.0652(12) 0.0747(12) 0.0852(15) 0.0043(9) -0.0190(11) 0.0003(10)
N2 0.0594(13) 0.0641(12) 0.0614(15) 0.0122(10) 0.0035(11) 0.0200(11)
N1 0.0532(12) 0.0553(12) 0.0565(14) 0.0051(9) -0.0015(10) 0.0106(10)
C4 0.0522(15) 0.0453(12) 0.0479(15) 0.0079(11) 0.0034(12) 0.0062(12)
C1 0.0551(15) 0.0484(13) 0.0500(16) 0.0001(11) -0.0128(13) 0.0054(12)
C10 0.0590(15) 0.0464(13) 0.0488(15) -0.0071(12) -0.0073(12) 0.0029(12)
C3 0.0636(16) 0.0502(13) 0.0512(16) 0.0115(12) -0.0019(13) 0.0037(12)
C8 0.0650(16) 0.0458(13) 0.0551(17) 0.0041(12) 0.0051(14) -0.0022(12)
C9 0.0563(15) 0.0461(13) 0.0590(17) 0.0119(11) 0.0043(13) 0.0005(13)
C2 0.0613(16) 0.0498(13) 0.0515(16) 0.0065(12) -0.0105(12) 0.0071(12)
C7 0.0523(16) 0.0533(14) 0.0548(17) -0.0016(12) 0.0012(14) 0.0062(13)
C18 0.0651(17) 0.0564(15) 0.0662(19) -0.0136(13) -0.0082(15) 0.0092(13)
C5 0.0636(17) 0.0606(15) 0.0587(18) 0.0132(13) 0.0096(14) -0.0101(13)
C19 0.0578(16) 0.0647(16) 0.071(2) -0.0088(13) 0.0018(14) -0.0002(15)
C16 0.0539(15) 0.0495(13) 0.0508(16) -0.0022(11) -0.0105(13) 0.0046(12)
C17 0.0560(16) 0.0527(14) 0.0665(18) -0.0021(12) -0.0061(14) 0.0061(13)
C11 0.0680(17) 0.0523(14) 0.0532(16) -0.0053(12) -0.0051(13) -0.0035(13)
C15 0.0741(18) 0.0476(14) 0.074(2) -0.0006(13) -0.0006(15) 0.0078(14)
C21 0.0689(17) 0.0551(14) 0.0685(19) 0.0026(13) -0.0013(15) 0.0117(14)
C6 0.0515(16) 0.0656(16) 0.075(2) 0.0175(12) 0.0034(15) -0.0051(15)
C12 0.086(2) 0.0581(15) 0.0615(19) -0.0192(15) 0.0115(15) -0.0076(15)
C23 0.0889(19) 0.0564(15) 0.081(2) 0.0011(14) -0.0101(16) -0.0044(14)
C20 0.0661(18) 0.0619(16) 0.078(2) 0.0083(13) 0.0034(16) 0.0054(15)
C14 0.094(2) 0.0478(15) 0.085(2) 0.0013(14) -0.0043(18) 0.0201(16)
C22 0.071(2) 0.098(2) 0.103(3) 0.0150(17) -0.0181(18) 0.0142(19)
C13 0.109(2) 0.0524(16) 0.069(2) -0.0153(16) 0.0058(18) 0.0062(15)

loop_
_atom_type_symbol
_atom_type_description
_atom_type_scat_dispersion_real
_atom_type_scat_dispersion_imag
_atom_type_scat_source
C C 0.0033 0.0016 'International Tables Vol C Tables 4.2.6.8 and 6.1.1.4'
H H 0.0000 0.0000 'International Tables Vol C Tables 4.2.6.8 and 6.1.1.4'
N N 0.0061 0.0033 'International Tables Vol C Tables 4.2.6.8 and 6.1.1.4'
O O 0.0106 0.0060 'International Tables Vol C Tables 4.2.6.8 and 6.1.1.4'
Cl Cl 0.1484 0.1585 'International Tables Vol C Tables 4.2.6.8 and 6.1.1.4'

loop_
_geom_angle_atom_site_label_1
_geom_angle_atom_site_label_2
_geom_angle_atom_site_label_3
_geom_angle
C7 O1 C22 117.7(2)
N1 N2 C10 120.85(19)
N1 N2 C3 112.56(18)
C10 N2 C3 125.8(2)
C1 N1 N2 108.79(18)
C5 C4 C9 117.6(2)
C5 C4 C3 120.7(2)
C9 C4 C3 121.5(2)
N1 C1 C16 121.2(2)
N1 C1 C2 113.4(2)
C16 C1 C2 125.4(2)
C11 C10 C15 118.5(2)
C11 C10 N2 121.0(2)
C15 C10 N2 120.5(2)
N2 C3 C4 112.25(19)
N2 C3 C2 101.37(18)
C4 C3 C2 113.40(19)
N2 C3 H3 109.8
C4 C3 H3 109.8
C2 C3 H3 109.8
C9 C8 C7 120.0(2)
C9 C8 H8 120.0
C7 C8 H8 120.0
C8 C9 C4 121.0(2)
C8 C9 H9 119.5
C4 C9 H9 119.5
C1 C2 C23 112.7(2)
C1 C2 C3 101.28(17)
C23 C2 C3 113.2(2)
C1 C2 H2 109.8
C23 C2 H2 109.8
C3 C2 H2 109.8
C6 C7 O1 124.2(2)
C6 C7 C8 119.9(2)
O1 C7 C8 115.9(2)
C19 C18 C17 119.6(2)
C19 C18 H18 120.2
C17 C18 H18 120.2
C4 C5 C6 121.8(2)
C4 C5 H5 119.1
C6 C5 H5 119.1
C18 C19 C20 120.3(2)
C18 C19 Cl1 119.7(2)
C20 C19 Cl1 119.9(2)
C21 C16 C17 117.4(2)
C21 C16 C1 121.4(2)
C17 C16 C1 121.2(2)
C18 C17 C16 121.5(2)
C18 C17 H17 119.3
C16 C17 H17 119.3
C12 C11 C10 120.6(2)
C12 C11 H11 119.7
C10 C11 H11 119.7
C14 C15 C10 120.1(3)
C14 C15 H15 120.0
C10 C15 H15 120.0
C20 C21 C16 121.5(2)
C20 C21 H21 119.3
C16 C21 H21 119.3
C7 C6 C5 119.7(2)
C7 C6 H6 120.2
C5 C6 H6 120.2
C13 C12 C11 120.5(3)
C13 C12 H12 119.7
C11 C12 H12 119.7
C2 C23 H23A 109.5
C2 C23 H23B 109.5
H23A C23 H23B 109.5
C2 C23 H23C 109.5
H23A C23 H23C 109.5
H23B C23 H23C 109.5
C19 C20 C21 119.7(2)
C19 C20 H20 120.2
C21 C20 H20 120.2
C13 C14 C15 121.2(3)
C13 C14 H14 119.4
C15 C14 H14 119.4
O1 C22 H22A 109.5
O1 C22 H22B 109.5
H22A C22 H22B 109.5
O1 C22 H22C 109.5
H22A C22 H22C 109.5
H22B C22 H22C 109.5
C12 C13 C14 119.1(3)
C12 C13 H13 120.4
C14 C13 H13 120.4

loop_
_geom_bond_atom_site_label_1
_geom_bond_atom_site_label_2
_geom_bond_distance
Cl1 C19 1.734(3)
O1 C7 1.365(3)
O1 C22 1.402(3)
N2 N1 1.369(2)
N2 C10 1.389(3)
N2 C3 1.469(3)
N1 C1 1.287(3)
C4 C5 1.369(3)
C4 C9 1.386(3)
C4 C3 1.495(3)
C1 C16 1.462(3)
C1 C2 1.506(3)
C10 C11 1.384(3)
C10 C15 1.385(3)
C3 C2 1.541(3)
C3 H3 0.9800
C8 C9 1.366(3)
C8 C7 1.371(3)
C8 H8 0.9300
C9 H9 0.9300
C2 C23 1.527(3)
C2 H2 0.9800
C7 C6 1.365(3)
C18 C19 1.365(3)
C18 C17 1.380(3)
C18 H18 0.9300
C5 C6 1.370(3)
C5 H5 0.9300
C19 C20 1.373(3)
C16 C21 1.382(3)
C16 C17 1.387(3)
C17 H17 0.9300
C11 C12 1.383(3)
C11 H11 0.9300
C15 C14 1.380(3)
C15 H15 0.9300
C21 C20 1.377(3)
C21 H21 0.9300
C6 H6 0.9300
C12 C13 1.368(3)
C12 H12 0.9300
C23 H23A 0.9600
C23 H23B 0.9600
C23 H23C 0.9600
C20 H20 0.9300
C14 C13 1.368(4)
C14 H14 0.9300
C22 H22A 0.9600
C22 H22B 0.9600
C22 H22C 0.9600
C13 H13 0.9300

loop_
_geom_hbond_atom_site_label_D
_geom_hbond_atom_site_label_H
_geom_hbond_atom_site_label_A
_geom_hbond_site_symmetry_A
_geom_hbond_distance_DH
_geom_hbond_distance_HA
_geom_hbond_distance_DA
_geom_hbond_angle_DHA
C2 H2 Cg3 4_555 0.98 2.98 3.847(3) 148
C23 H23C Cg4 4_554 0.96 2.80 3.679(3) 153

_cod_database_fobs_code 1543539
